data_7244055
loop_
_publ_author_name
'Dong, Yingling'
'Chen, Rui'
'Zhu, Xu'
'Niu, Caoyuan'
'Wu, Benlai'
'Yu, Ajuan'

_publ_section_title
;
 Homochiral porous coordination polymer of EuIII for metal ion sensing and
 enantioselective adsorption
;
_journal_issue 6
_journal_name_full CrystEngComm
_journal_page_first 1156
_journal_page_last 1160
_journal_paper_doi 10.1039/D1CE01244D
_journal_volume 24
_journal_year 2022
_chemical_absolute_configuration rm
_chemical_formula_sum 'C30 H50 Cl2 Eu2 N2 O20'
_chemical_formula_weight 1133.54
_space_group_crystal_system trigonal
_space_group_IT_number 150
_space_group_name_Hall 'P 3 2"'
_space_group_name_H-M_alt 'P 3 2 1'
_atom_sites_solution_hydrogens mixed
_audit_creation_method SHELXL-2018/3
_audit_update_record
;
2021-06-28 deposited with the CCDC.	2021-11-22 downloaded from the CCDC.
;
_cell_angle_alpha 90
_cell_angle_beta 90
_cell_angle_gamma 120
_cell_formula_units_Z 6
_cell_length_a 19.40780(10)
_cell_length_b 19.40780(10)
_cell_length_c 23.1536(2)
_cell_measurement_reflns_used 45918
_cell_measurement_temperature 173(2)
_cell_measurement_theta_max 29.1180
_cell_measurement_theta_min 3.6490
_cell_volume 7552.69(9)
_computing_structure_refinement 'SHELXL-2018/3 (Sheldrick, 2018)'
_diffrn_ambient_temperature 173(2)
_diffrn_measured_fraction_theta_full 0.996
_diffrn_measured_fraction_theta_max 0.996
_diffrn_measurement_device_type 'RIGAKU SUPERNOVA'
_diffrn_radiation_type MoK\a
_diffrn_radiation_wavelength 0.71073
_diffrn_reflns_av_R_equivalents 0.0562
_diffrn_reflns_av_unetI/netI 0.0252
_diffrn_reflns_Laue_measured_fraction_full 0.996
_diffrn_reflns_Laue_measured_fraction_max 0.996
_diffrn_reflns_limit_h_max 24
_diffrn_reflns_limit_h_min -24
_diffrn_reflns_limit_k_max 24
_diffrn_reflns_limit_k_min -24
_diffrn_reflns_limit_l_max 28
_diffrn_reflns_limit_l_min -28
_diffrn_reflns_number 123892
_diffrn_reflns_point_group_measured_fraction_full 0.997
_diffrn_reflns_point_group_measured_fraction_max 0.997
_diffrn_reflns_theta_full 25.242
_diffrn_reflns_theta_max 26.371
_diffrn_reflns_theta_min 3.325
_exptl_absorpt_coefficient_mu 2.639
_exptl_absorpt_correction_T_max 0.804
_exptl_absorpt_correction_T_min 0.481
_exptl_absorpt_correction_type multi-scan
_exptl_absorpt_process_details CrysAlisPro
_exptl_crystal_colour colorless
_exptl_crystal_density_diffrn 1.495
_exptl_crystal_description block
_exptl_crystal_F_000 3384
_exptl_crystal_size_max 0.2915
_exptl_crystal_size_mid 0.2191
_exptl_crystal_size_min 0.0786
_refine_diff_density_max 1.119
_refine_diff_density_min -0.716
_refine_diff_density_rms 0.089
_refine_ls_abs_structure_details
;
 Refined as an inversion twin.
;
_refine_ls_abs_structure_Flack 0.05(2)
_refine_ls_extinction_method none
_refine_ls_goodness_of_fit_ref 1.072
_refine_ls_hydrogen_treatment mixed
_refine_ls_matrix_type full
_refine_ls_number_parameters 603
_refine_ls_number_reflns 10304
_refine_ls_number_restraints 731
_refine_ls_restrained_S_all 1.103
_refine_ls_R_factor_all 0.0341
_refine_ls_R_factor_gt 0.0295
_refine_ls_shift/su_max 0.012
_refine_ls_shift/su_mean 0.000
_refine_ls_structure_factor_coef Fsqd
_refine_ls_weighting_details 'w=1/[\s^2^(Fo^2^)+(0.0254P)^2^+17.4584P] where P=(Fo^2^+2Fc^2^)/3'
_refine_ls_weighting_scheme calc
_refine_ls_wR_factor_gt 0.0680
_refine_ls_wR_factor_ref 0.0704
_reflns_Friedel_coverage 0.834
_reflns_Friedel_fraction_full 0.999
_reflns_Friedel_fraction_max 0.999
_reflns_number_gt 9464
_reflns_number_total 10304
_reflns_threshold_expression 'I > 2\s(I)'
_cod_data_source_file d1ce01244d2.cif
_cod_data_source_block I_sq
_cod_depositor_comments 'Adding full bibliography for 7244055.cif.'
_cod_original_cell_volume 7552.69(10)
_cod_database_code 7244055
_shelx_shelxl_version_number 2018/3
_shelx_space_group_comment
;
The symmetry employed for this shelxl refinement is uniquely defined
by the following loop, which should always be used as a source of
symmetry information in preference to the above space-group names.
They are only intended as comments.
;

loop_
_space_group_symop_operation_xyz
'x, y, z'
'-y, x-y, z'
'-x+y, -x, z'
'x-y, -y, -z'
'-x, -x+y, -z'
'y, x, -z'

loop_
_atom_site_label
_atom_site_type_symbol
_atom_site_fract_x
_atom_site_fract_y
_atom_site_fract_z
_atom_site_U_iso_or_equiv
_atom_site_adp_type
_atom_site_occupancy
_atom_site_site_symmetry_order
_atom_site_calc_flag
_atom_site_refinement_flags_posn
_atom_site_refinement_flags_adp
_atom_site_refinement_flags_occupancy
_atom_site_disorder_assembly
_atom_site_disorder_group
Eu1 Eu 0.44602(2) 0.51356(2) 0.07939(2) 0.02146(11) Uani 1 1 d . U . . .
Eu2 Eu 0.54904(2) 0.48199(2) 0.41882(2) 0.01881(10) Uani 1 1 d . U . . .
Cl1 Cl 0.61877(17) 0.65556(16) 0.24555(10) 0.0456(6) Uani 1 1 d . . . . .
Cl2 Cl 0.37324(19) 0.3426(2) 0.25774(12) 0.0573(7) Uani 1 1 d . . . . .
O1 O 0.5739(4) 0.5356(5) 0.0646(4) 0.0551(18) Uani 1 1 d . U . . .
O2 O 0.6189(4) 0.4994(5) -0.0100(3) 0.0520(19) Uani 1 1 d . U . . .
O3 O 0.8905(5) 0.5396(5) -0.0068(3) 0.0459(17) Uani 1 1 d . U . . .
O4 O 0.9597(4) 0.5786(5) 0.0744(3) 0.0454(16) Uani 1 1 d . U . . .
O5 O 0.7613(4) 0.5340(5) 0.3845(3) 0.069(2) Uani 1 1 d . U . . .
O6 O 0.6600(4) 0.5471(4) 0.3539(3) 0.0379(14) Uani 1 1 d . U . . .
O7 O 0.5265(5) 0.6333(5) 0.1346(4) 0.078(3) Uani 1 1 d . U . . .
H7A H 0.496100 0.636732 0.166679 0.116 Uiso 1 1 d R U . . .
H7B H 0.540612 0.682723 0.115802 0.116 Uiso 1 1 d R U . . .
O8 O 0.4866(5) 0.4802(5) 0.1744(3) 0.068(3) Uani 1 1 d . . . . .
H8A H 0.507457 0.445869 0.170216 0.102 Uiso 1 1 d R U . . .
H8B H 0.442474 0.449837 0.198363 0.102 Uiso 1 1 d R U . . .
O9 O 0.3702(5) 0.5879(5) 0.0857(3) 0.059(3) Uani 1 1 d . . . . .
H9A H 0.385205 0.623893 0.056967 0.088 Uiso 1 1 d R U . . .
H9B H 0.383694 0.618352 0.117780 0.088 Uiso 1 1 d R U . . .
O10 O 0.5012(5) 0.5154(5) 0.3268(2) 0.0437(16) Uani 1 1 d . . . . .
H10A H 0.495237 0.481546 0.298050 0.065 Uiso 1 1 d DR U . . .
H10B H 0.538817 0.562832 0.313003 0.065 Uiso 1 1 d R U . . .
O11 O 0.4933(4) 0.3724(4) 0.3539(3) 0.0515(17) Uani 1 1 d . U . . .
H11A H 0.449092 0.367212 0.333435 0.077 Uiso 1 1 d DR U . . .
H11B H 0.469359 0.324905 0.375120 0.077 Uiso 1 1 d R U . . .
O12 O 0.6241(4) 0.4068(4) 0.4211(3) 0.0391(17) Uani 1 1 d . . . . .
H12A H 0.591839 0.356712 0.412004 0.059 Uiso 1 1 d R U . . .
H12B H 0.639180 0.404722 0.456592 0.059 Uiso 1 1 d R U . . .
O13 O 0.4205(4) 0.4587(5) 0.4357(3) 0.0459(17) Uani 1 1 d . U . . .
O14 O 0.3779(4) 0.4961(5) 0.5117(3) 0.0426(16) Uani 1 1 d . U . . .
O15 O 0.1083(4) 0.4640(4) 0.5083(3) 0.0385(15) Uani 1 1 d . U . . .
O16 O 0.0403(4) 0.4275(5) 0.4261(3) 0.0416(16) Uani 1 1 d . U . . .
O17 O 0.2488(6) 0.4841(5) 0.1479(4) 0.090(2) Uani 1 1 d . U . . .
O18 O 0.3318(4) 0.4382(5) 0.1386(3) 0.0567(19) Uani 1 1 d . U . . .
N1 N 0.7566(4) 0.6142(4) 0.2537(3) 0.0358(14) Uani 1 1 d . U . . .
H1A H 0.743418 0.563595 0.244200 0.043 Uiso 1 1 calc DR U . . .
H1B H 0.711058 0.616785 0.253735 0.043 Uiso 1 1 calc R U . . .
N2 N 0.2060(5) 0.3842(5) 0.2480(3) 0.0452(17) Uani 1 1 d . U . . .
H2A H 0.167039 0.397016 0.244736 0.054 Uiso 1 1 calc R U . . .
H2B H 0.251719 0.429387 0.257540 0.054 Uiso 1 1 calc R U . . .
C1 C 0.6275(6) 0.5302(6) 0.0374(5) 0.037(2) Uani 1 1 d . U . . .
C2 C 0.7073(5) 0.5641(6) 0.0670(4) 0.0312(17) Uani 1 1 d . U . . .
C3 C 0.7659(5) 0.5537(5) 0.0415(3) 0.0264(17) Uani 1 1 d . U . . .
H3 H 0.757059 0.529412 0.004524 0.032 Uiso 1 1 calc R U . . .
C4 C 0.8383(6) 0.5789(6) 0.0701(4) 0.0287(17) Uani 1 1 d . U . . .
C5 C 0.9018(5) 0.5648(5) 0.0449(4) 0.0300(18) Uani 1 1 d . U . . .
C6 C 0.8509(5) 0.6138(6) 0.1247(4) 0.0313(18) Uani 1 1 d . U . . .
H6 H 0.898919 0.628695 0.144967 0.038 Uiso 1 1 calc R U . . .
C7 C 0.7923(5) 0.6268(6) 0.1496(4) 0.0320(18) Uani 1 1 d . U . . .
C8 C 0.7204(5) 0.6003(6) 0.1208(4) 0.0345(19) Uani 1 1 d . U . . .
H8 H 0.679806 0.607132 0.138100 0.041 Uiso 1 1 calc R U . . .
C9 C 0.8105(6) 0.6688(6) 0.2090(4) 0.040(2) Uani 1 1 d . U . . .
H9C H 0.866344 0.686909 0.219859 0.048 Uiso 1 1 calc R U . . .
H9D H 0.803988 0.716120 0.206455 0.048 Uiso 1 1 calc R U . . .
C10 C 0.7910(6) 0.6317(6) 0.3141(3) 0.0390(19) Uani 1 1 d . U . . .
H10 H 0.842721 0.632002 0.313847 0.047 Uiso 1 1 calc R U . . .
C11 C 0.7310(6) 0.5628(6) 0.3535(4) 0.039(2) Uani 1 1 d . U . . .
C12 C 0.8051(6) 0.7109(6) 0.3354(4) 0.061(2) Uani 1 1 d D U . . .
H12C H 0.754572 0.711873 0.334934 0.074 Uiso 0.745(14) 1 calc R U P A 1
H12D H 0.843543 0.753910 0.309818 0.074 Uiso 0.745(14) 1 calc R U P A 1
H12E H 0.752408 0.701870 0.347814 0.074 Uiso 0.255(14) 1 calc R U P A 2
H12F H 0.819815 0.745468 0.300793 0.074 Uiso 0.255(14) 1 calc R U P A 2
C13 C 0.8393(11) 0.7244(12) 0.3994(7) 0.083(5) Uani 0.745(14) 1 d D U P A 1
H13 H 0.801911 0.681711 0.426294 0.100 Uiso 0.745(14) 1 calc R U P A 1
C14 C 0.8462(13) 0.8114(13) 0.4139(9) 0.113(6) Uani 0.745(14) 1 d D U P A 1
H14A H 0.811570 0.805403 0.446631 0.170 Uiso 0.745(14) 1 calc R U P A 1
H14B H 0.829723 0.829835 0.380013 0.170 Uiso 0.745(14) 1 calc R U P A 1
H14C H 0.901385 0.850403 0.423687 0.170 Uiso 0.745(14) 1 calc R U P A 1
C15 C 0.9195(11) 0.7364(14) 0.4027(9) 0.113(6) Uani 0.745(14) 1 d D U P A 1
H15A H 0.944835 0.764331 0.438616 0.169 Uiso 0.745(14) 1 calc R U P A 1
H15B H 0.950699 0.768310 0.369635 0.169 Uiso 0.745(14) 1 calc R U P A 1
H15C H 0.916987 0.684728 0.402041 0.169 Uiso 0.745(14) 1 calc R U P A 1
C13A C 0.865(2) 0.763(3) 0.3840(14) 0.087(7) Uani 0.255(14) 1 d D U P A 2
H13A H 0.906565 0.747247 0.386815 0.104 Uiso 0.255(14) 1 calc R U P A 2
C14A C 0.816(3) 0.739(3) 0.4450(15) 0.110(11) Uani 0.255(14) 1 d D U P A 2
H14D H 0.841075 0.784389 0.471640 0.164 Uiso 0.255(14) 1 calc R U P A 2
H14E H 0.817705 0.693604 0.461974 0.164 Uiso 0.255(14) 1 calc R U P A 2
H14F H 0.761013 0.724980 0.437940 0.164 Uiso 0.255(14) 1 calc R U P A 2
C15A C 0.906(4) 0.849(2) 0.374(2) 0.121(11) Uani 0.255(14) 1 d D U P A 2
H15D H 0.963708 0.868821 0.370917 0.182 Uiso 0.255(14) 1 calc R U P A 2
H15E H 0.896580 0.875016 0.406863 0.182 Uiso 0.255(14) 1 calc R U P A 2
H15F H 0.886911 0.860259 0.338607 0.182 Uiso 0.255(14) 1 calc R U P A 2
C16 C 0.3687(5) 0.4637(6) 0.4626(4) 0.0315(19) Uani 1 1 d . U . . .
C17 C 0.2873(5) 0.4320(6) 0.4347(4) 0.0290(17) Uani 1 1 d . U . . .
C18 C 0.2284(5) 0.4432(5) 0.4600(3) 0.0271(16) Uani 1 1 d . U . . .
H18 H 0.237759 0.468575 0.496540 0.033 Uiso 1 1 calc R U . . .
C19 C 0.1571(5) 0.4178(6) 0.4327(4) 0.0258(16) Uani 1 1 d . U . . .
C20 C 0.0967(5) 0.4372(5) 0.4591(4) 0.0254(17) Uani 1 1 d . U . . .
C21 C 0.1420(5) 0.3782(6) 0.3800(4) 0.0299(18) Uani 1 1 d . U . . .
H21 H 0.092531 0.360694 0.361087 0.036 Uiso 1 1 calc R U . . .
C22 C 0.1979(5) 0.3645(5) 0.3553(3) 0.0307(18) Uani 1 1 d . U . . .
C23 C 0.2701(5) 0.3906(6) 0.3820(4) 0.0300(18) Uani 1 1 d . U . . .
H23 H 0.308703 0.380678 0.364747 0.036 Uiso 1 1 calc R U . . .
C24 C 0.1842(6) 0.3248(6) 0.2975(3) 0.037(2) Uani 1 1 d . U . . .
H24A H 0.127461 0.283249 0.294113 0.045 Uiso 1 1 calc R U . . .
H24B H 0.216511 0.298471 0.294652 0.045 Uiso 1 1 calc R U . . .
C25 C 0.2175(6) 0.3566(7) 0.1896(4) 0.049(2) Uani 1 1 d . U . . .
H25 H 0.246564 0.326648 0.194966 0.058 Uiso 1 1 calc R U . . .
C26 C 0.2687(6) 0.4298(7) 0.1545(5) 0.052(2) Uani 1 1 d . U . . .
C27 C 0.1381(6) 0.3020(8) 0.1598(4) 0.069(3) Uani 1 1 d D U . . .
H27A H 0.102003 0.323897 0.164959 0.083 Uiso 0.637(19) 1 calc R U P B 1
H27B H 0.112805 0.248760 0.178026 0.083 Uiso 0.637(19) 1 calc R U P B 1
H27C H 0.115305 0.334092 0.144646 0.083 Uiso 0.363(19) 1 calc R U P B 2
H27D H 0.100107 0.263588 0.188175 0.083 Uiso 0.363(19) 1 calc R U P B 2
C28 C 0.1504(15) 0.2942(16) 0.0938(8) 0.097(6) Uani 0.637(19) 1 d D U P B 1
H28 H 0.184700 0.348497 0.077235 0.117 Uiso 0.637(19) 1 calc R U P B 1
C29 C 0.1966(14) 0.2438(18) 0.0884(11) 0.104(7) Uani 0.637(19) 1 d D U P B 1
H29A H 0.241970 0.271419 0.062081 0.156 Uiso 0.637(19) 1 calc R U P B 1
H29B H 0.160041 0.190602 0.073228 0.156 Uiso 0.637(19) 1 calc R U P B 1
H29C H 0.215728 0.239118 0.126547 0.156 Uiso 0.637(19) 1 calc R U P B 1
C30 C 0.0753(15) 0.255(2) 0.0621(10) 0.134(9) Uani 0.637(19) 1 d D U P B 1
H30A H 0.067033 0.294410 0.042273 0.201 Uiso 0.637(19) 1 calc R U P B 1
H30B H 0.031463 0.224330 0.089061 0.201 Uiso 0.637(19) 1 calc R U P B 1
H30C H 0.077193 0.218168 0.033532 0.201 Uiso 0.637(19) 1 calc R U P B 1
C28A C 0.151(3) 0.255(3) 0.108(2) 0.101(7) Uani 0.363(19) 1 d . U P B 2
H28A H 0.183394 0.288902 0.075210 0.121 Uiso 0.363(19) 1 calc R U P B 2
C29A C 0.167(3) 0.179(3) 0.128(2) 0.134(13) Uani 0.363(19) 1 d . U P B 2
H29D H 0.215520 0.185778 0.109114 0.200 Uiso 0.363(19) 1 calc R U P B 2
H29E H 0.121669 0.127595 0.115953 0.200 Uiso 0.363(19) 1 calc R U P B 2
H29F H 0.173408 0.178679 0.169990 0.200 Uiso 0.363(19) 1 calc R U P B 2
C30A C 0.043(3) 0.191(4) 0.094(2) 0.128(12) Uani 0.363(19) 1 d . U P B 2
H30D H 0.034005 0.145035 0.070981 0.193 Uiso 0.363(19) 1 calc R U P B 2
H30E H 0.023346 0.221627 0.072440 0.193 Uiso 0.363(19) 1 calc R U P B 2
H30F H 0.014084 0.173119 0.130573 0.193 Uiso 0.363(19) 1 calc R U P B 2
O5S O 0.333333 0.666667 0.4564(8) 0.108(3) Uani 1 3 d DS TU P . .
H5SA H 0.348750 0.711520 0.440512 0.163 Uiso 0.3333 1 d DR U P . .
H5SB H 0.331290 0.637290 0.428482 0.163 Uiso 0.3333 1 d DR U P . .
O3S O 0.7265(10) 0.4607(7) 0.2315(6) 0.080(5) Uani 0.5 1 d D . P . .
H3SA H 0.6815(16) 0.4387(4) 0.247(3) 0.119 Uiso 0.5 1 d D U P . .
H3SB H 0.759(3) 0.464(7) 0.257(2) 0.119 Uiso 0.5 1 d D U P . .
O2S O 0.333333 0.666667 0.2042(10) 0.254(17) Uani 1 3 d DS T P . .
H2SA H 0.310790 0.655880 0.171834 0.381 Uiso 0.3333 1 d DR U P . .
H2SB H 0.352370 0.715740 0.209514 0.381 Uiso 0.3333 1 d DR U P . .
O1S O 0.666667 0.333333 0.0235(7) 0.098(3) Uani 1 3 d DS TU P . .
H1SA H 0.662(10) 0.342(8) 0.0584(11) 0.147 Uiso 0.3333 1 d D U P . .
H1SB H 0.654(4) 0.360(3) 0.002(3) 0.147 Uiso 0.3333 1 d D U P . .
O4S O 0.5794(8) 0.3910(8) 0.1529(7) 0.082(5) Uani 0.5 1 d D . P . .
H4SA H 0.596(5) 0.427(3) 0.178(2) 0.122 Uiso 0.5 1 d D U P . .
H4SB H 0.617(2) 0.385(4) 0.142(5) 0.122 Uiso 0.5 1 d D U P . .

loop_
_atom_site_aniso_label
_atom_site_aniso_U_11
_atom_site_aniso_U_22
_atom_site_aniso_U_33
_atom_site_aniso_U_23
_atom_site_aniso_U_13
_atom_site_aniso_U_12
Eu1 0.0226(2) 0.0222(2) 0.0233(2) -0.00095(16) -0.00062(17) 0.01406(18)
Eu2 0.0210(2) 0.0201(2) 0.02042(19) -0.00093(16) -0.00033(16) 0.01409(18)
Cl1 0.0612(17) 0.0490(14) 0.0369(13) 0.0044(11) -0.0037(12) 0.0354(13)
Cl2 0.0660(18) 0.082(2) 0.0395(14) 0.0007(14) -0.0063(14) 0.0486(17)
O1 0.026(3) 0.070(4) 0.073(4) 0.011(4) 0.006(3) 0.026(3)
O2 0.042(4) 0.051(4) 0.066(4) -0.018(4) -0.027(3) 0.026(3)
O3 0.045(4) 0.055(4) 0.043(4) -0.017(3) 0.004(3) 0.029(3)
O4 0.028(3) 0.056(4) 0.061(4) -0.005(3) -0.005(3) 0.027(3)
O5 0.041(4) 0.116(6) 0.069(4) 0.034(4) 0.013(3) 0.054(4)
O6 0.029(3) 0.056(3) 0.040(3) 0.015(3) 0.006(2) 0.029(3)
O7 0.087(3) 0.069(3) 0.084(3) -0.007(2) -0.018(2) 0.044(2)
O8 0.067(6) 0.063(6) 0.052(4) 0.001(4) -0.019(4) 0.016(5)
O9 0.088(7) 0.063(6) 0.060(5) -0.004(4) -0.001(4) 0.064(6)
O10 0.056(4) 0.050(4) 0.030(3) 0.008(3) -0.008(3) 0.031(3)
O11 0.062(3) 0.045(2) 0.055(3) -0.010(2) -0.018(2) 0.032(2)
O12 0.039(4) 0.037(4) 0.051(4) -0.006(3) 0.000(3) 0.026(3)
O13 0.021(3) 0.066(4) 0.057(4) 0.008(3) 0.001(3) 0.026(3)
O14 0.029(3) 0.054(4) 0.048(4) -0.015(3) -0.018(3) 0.024(3)
O15 0.035(3) 0.053(4) 0.037(3) -0.007(3) 0.006(3) 0.029(3)
O16 0.026(3) 0.062(4) 0.049(4) -0.004(3) -0.004(3) 0.032(3)
O17 0.085(3) 0.096(3) 0.100(3) 0.010(2) 0.006(2) 0.054(2)
O18 0.045(4) 0.073(4) 0.060(4) 0.021(3) 0.023(3) 0.036(3)
N1 0.042(3) 0.043(3) 0.029(3) 0.002(3) 0.005(3) 0.026(3)
N2 0.052(4) 0.055(4) 0.030(3) -0.005(3) -0.001(3) 0.028(3)
C1 0.034(4) 0.031(4) 0.052(5) 0.006(4) -0.003(4) 0.020(3)
C2 0.028(3) 0.036(3) 0.038(4) 0.004(3) 0.003(3) 0.022(3)
C3 0.022(3) 0.033(3) 0.029(3) -0.002(3) -0.003(3) 0.017(3)
C4 0.027(3) 0.036(4) 0.029(3) -0.001(3) 0.003(3) 0.019(3)
C5 0.025(4) 0.029(4) 0.037(4) 0.002(3) 0.007(3) 0.014(3)
C6 0.023(3) 0.040(4) 0.034(4) -0.003(3) -0.006(3) 0.018(3)
C7 0.033(4) 0.038(4) 0.026(3) 0.000(3) 0.008(3) 0.018(3)
C8 0.023(4) 0.046(4) 0.038(4) -0.001(4) 0.006(3) 0.020(3)
C9 0.044(5) 0.046(5) 0.026(4) -0.006(4) 0.006(4) 0.021(4)
C10 0.037(4) 0.061(4) 0.024(3) -0.001(3) 0.003(3) 0.028(3)
C11 0.036(4) 0.060(5) 0.032(4) 0.012(4) 0.009(3) 0.032(4)
C12 0.063(5) 0.070(5) 0.045(4) -0.022(4) -0.003(4) 0.029(4)
C13 0.076(8) 0.100(9) 0.058(7) -0.042(7) -0.014(6) 0.032(7)
C14 0.097(11) 0.120(11) 0.085(10) -0.047(9) -0.015(9) 0.025(10)
C15 0.089(10) 0.137(12) 0.097(11) -0.058(10) -0.039(9) 0.045(10)
C13A 0.079(9) 0.099(10) 0.062(9) -0.038(9) -0.017(9) 0.029(9)
C14A 0.087(14) 0.124(15) 0.086(14) -0.036(14) -0.023(14) 0.029(14)
C15A 0.102(15) 0.127(15) 0.088(14) -0.038(14) -0.024(14) 0.022(14)
C16 0.018(3) 0.038(4) 0.044(4) 0.003(4) -0.007(3) 0.017(3)
C17 0.018(3) 0.041(4) 0.030(3) -0.005(3) -0.008(3) 0.016(3)
C18 0.023(3) 0.035(3) 0.026(3) -0.007(3) 0.000(3) 0.016(3)
C19 0.021(3) 0.038(4) 0.026(3) -0.003(3) -0.003(3) 0.020(3)
C20 0.022(3) 0.031(4) 0.027(4) 0.001(3) 0.007(3) 0.016(3)
C21 0.027(4) 0.040(4) 0.022(3) -0.002(3) 0.000(3) 0.016(3)
C22 0.027(4) 0.038(4) 0.026(3) -0.004(3) 0.000(3) 0.015(3)
C23 0.030(4) 0.039(4) 0.025(3) -0.004(3) 0.005(3) 0.021(3)
C24 0.042(4) 0.039(4) 0.026(4) -0.002(3) 0.003(3) 0.017(3)
C25 0.044(4) 0.076(5) 0.036(4) -0.002(4) 0.008(3) 0.038(4)
C26 0.048(4) 0.077(5) 0.047(5) 0.018(4) 0.011(4) 0.045(4)
C27 0.058(5) 0.105(7) 0.044(5) -0.028(5) -0.009(4) 0.041(5)
C28 0.085(9) 0.128(11) 0.064(9) -0.032(8) -0.009(8) 0.042(9)
C29 0.084(12) 0.138(15) 0.094(13) -0.038(12) 0.003(10) 0.060(11)
C30 0.113(14) 0.168(17) 0.066(12) -0.037(12) -0.020(11) 0.030(14)
C28A 0.085(9) 0.129(11) 0.065(9) -0.033(9) -0.009(9) 0.035(10)
C29A 0.103(18) 0.15(2) 0.12(2) -0.036(18) -0.003(17) 0.044(18)
C30A 0.098(16) 0.150(18) 0.089(16) -0.029(15) -0.015(15) 0.025(16)
O5S 0.106(3) 0.106(3) 0.113(4) 0.000 0.000 0.0532(15)
O3S 0.133(14) 0.024(6) 0.074(9) 0.005(6) 0.045(10) 0.034(8)
O2S 0.33(3) 0.33(3) 0.097(18) 0.000 0.000 0.166(14)
O1S 0.096(3) 0.096(3) 0.101(4) 0.000 0.000 0.0481(14)
O4S 0.048(8) 0.054(9) 0.125(14) 0.032(9) -0.019(8) 0.013(7)

loop_
_atom_type_symbol
_atom_type_description
_atom_type_scat_dispersion_real
_atom_type_scat_dispersion_imag
_atom_type_scat_source
C C 0.0033 0.0016 'International Tables Vol C Tables 4.2.6.8 and 6.1.1.4'
H H 0.0000 0.0000 'International Tables Vol C Tables 4.2.6.8 and 6.1.1.4'
N N 0.0061 0.0033 'International Tables Vol C Tables 4.2.6.8 and 6.1.1.4'
O O 0.0106 0.0060 'International Tables Vol C Tables 4.2.6.8 and 6.1.1.4'
Cl Cl 0.1484 0.1585 'International Tables Vol C Tables 4.2.6.8 and 6.1.1.4'
Eu Eu -0.1578 3.6682 'International Tables Vol C Tables 4.2.6.8 and 6.1.1.4'

loop_
_geom_angle_atom_site_label_1
_geom_angle_atom_site_label_2
_geom_angle_atom_site_label_3
_geom_angle
_geom_angle_site_symmetry_1
_geom_angle_site_symmetry_3
_geom_angle_publ_flag
O3 Eu1 O1 120.9(3) 4_565 . ?
O3 Eu1 O4 78.4(3) 4_565 2_655 ?
O1 Eu1 O4 79.1(3) . 2_655 ?
O3 Eu1 O18 81.7(3) 4_565 . ?
O1 Eu1 O18 141.0(3) . . ?
O4 Eu1 O18 75.0(3) 2_655 . ?
O3 Eu1 O2 78.6(3) 4_565 6 ?
O1 Eu1 O2 77.1(3) . 6 ?
O4 Eu1 O2 131.4(3) 2_655 6 ?
O18 Eu1 O2 141.5(3) . 6 ?
O3 Eu1 O7 142.9(3) 4_565 . ?
O1 Eu1 O7 77.5(3) . . ?
O4 Eu1 O7 138.7(3) 2_655 . ?
O18 Eu1 O7 103.9(3) . . ?
O2 Eu1 O7 74.8(3) 6 . ?
O3 Eu1 O8 142.8(3) 4_565 . ?
O1 Eu1 O8 74.6(3) . . ?
O4 Eu1 O8 71.6(3) 2_655 . ?
O18 Eu1 O8 69.9(3) . . ?
O2 Eu1 O8 138.3(3) 6 . ?
O7 Eu1 O8 69.6(3) . . ?
O3 Eu1 O9 74.7(3) 4_565 . ?
O1 Eu1 O9 140.9(3) . . ?
O4 Eu1 O9 139.7(3) 2_655 . ?
O18 Eu1 O9 71.9(3) . . ?
O2 Eu1 O9 71.2(3) 6 . ?
O7 Eu1 O9 72.6(3) . . ?
O8 Eu1 O9 116.1(3) . . ?
O3 Eu1 Eu1 62.86(18) 4_565 6 ?
O1 Eu1 Eu1 58.1(2) . 6 ?
O4 Eu1 Eu1 63.70(18) 2_655 6 ?
O18 Eu1 Eu1 129.3(2) . 6 ?
O2 Eu1 Eu1 67.7(2) 6 6 ?
O7 Eu1 Eu1 126.4(2) . 6 ?
O8 Eu1 Eu1 118.8(2) . 6 ?
O9 Eu1 Eu1 125.02(18) . 6 ?
O15 Eu2 O13 119.8(3) 4_666 . ?
O15 Eu2 O16 77.3(3) 4_666 2_665 ?
O13 Eu2 O16 78.9(3) . 2_665 ?
O15 Eu2 O14 78.5(2) 4_666 6_556 ?
O13 Eu2 O14 75.9(3) . 6_556 ?
O16 Eu2 O14 129.6(2) 2_665 6_556 ?
O15 Eu2 O11 139.9(2) 4_666 . ?
O13 Eu2 O11 88.2(3) . . ?
O16 Eu2 O11 140.1(2) 2_665 . ?
O14 Eu2 O11 81.8(2) 6_556 . ?
O15 Eu2 O6 85.2(2) 4_666 . ?
O13 Eu2 O6 142.8(2) . . ?
O16 Eu2 O6 80.7(2) 2_665 . ?
O14 Eu2 O6 139.8(2) 6_556 . ?
O11 Eu2 O6 87.9(2) . . ?
O15 Eu2 O12 71.8(2) 4_666 . ?
O13 Eu2 O12 138.9(3) . . ?
O16 Eu2 O12 140.0(3) 2_665 . ?
O14 Eu2 O12 67.9(2) 6_556 . ?
O11 Eu2 O12 68.4(2) . . ?
O6 Eu2 O12 72.1(2) . . ?
O15 Eu2 O10 143.5(3) 4_666 . ?
O13 Eu2 O10 72.4(3) . . ?
O16 Eu2 O10 71.4(3) 2_665 . ?
O14 Eu2 O10 136.7(3) 6_556 . ?
O11 Eu2 O10 68.7(2) . . ?
O6 Eu2 O10 71.7(2) . . ?
O12 Eu2 O10 123.8(2) . . ?
O15 Eu2 Eu2 62.06(17) 4_666 6_556 ?
O13 Eu2 Eu2 57.81(19) . 6_556 ?
O16 Eu2 Eu2 62.84(18) 2_665 6_556 ?
O14 Eu2 Eu2 66.76(17) 6_556 6_556 ?
O11 Eu2 Eu2 137.55(18) . 6_556 ?
O6 Eu2 Eu2 134.53(17) . 6_556 ?
O12 Eu2 Eu2 119.73(15) . 6_556 ?
O10 Eu2 Eu2 116.34(15) . 6_556 ?
C1 O1 Eu1 155.0(8) . . ?
C1 O2 Eu1 133.9(7) . 6 ?
C5 O3 Eu1 145.3(7) . 4_665 ?
C5 O4 Eu1 142.1(7) . 3_665 ?
C11 O6 Eu2 136.0(6) . . ?
Eu1 O7 H7A 110.3 . . ?
Eu1 O7 H7B 116.4 . . ?
H7A O7 H7B 99.1 . . ?
Eu1 O8 H8A 112.9 . . ?
Eu1 O8 H8B 111.8 . . ?
H8A O8 H8B 101.3 . . ?
Eu1 O9 H9A 110.2 . . ?
Eu1 O9 H9B 111.1 . . ?
H9A O9 H9B 103.0 . . ?
Eu2 O10 H10A 111.4 . . ?
Eu2 O10 H10B 110.3 . . ?
H10A O10 H10B 103.0 . . ?
Eu2 O11 H11A 113.4 . . ?
Eu2 O11 H11B 109.2 . . ?
H11A O11 H11B 100.5 . . ?
Eu2 O12 H12A 109.6 . . ?
Eu2 O12 H12B 110.3 . . ?
H12A O12 H12B 104.1 . . ?
C16 O13 Eu2 155.2(7) . . ?
C16 O14 Eu2 134.5(6) . 6_556 ?
C20 O15 Eu2 146.4(6) . 4_566 ?
C20 O16 Eu2 142.9(6) . 3_565 ?
C26 O18 Eu1 145.6(8) . . ?
C9 N1 C10 114.3(7) . . ?
C9 N1 H1A 108.7 . . ?
C10 N1 H1A 108.7 . . ?
C9 N1 H1B 108.7 . . ?
C10 N1 H1B 108.7 . . ?
H1A N1 H1B 107.6 . . ?
C25 N2 C24 116.1(7) . . ?
C25 N2 H2A 108.3 . . ?
C24 N2 H2A 108.3 . . ?
C25 N2 H2B 108.3 . . ?
C24 N2 H2B 108.3 . . ?
H2A N2 H2B 107.4 . . ?
O2 C1 O1 124.8(10) . . ?
O2 C1 C2 118.7(9) . . ?
O1 C1 C2 116.5(10) . . ?
C3 C2 C8 120.1(8) . . ?
C3 C2 C1 118.7(9) . . ?
C8 C2 C1 121.1(8) . . ?
C2 C3 C4 120.0(8) . . ?
C2 C3 H3 120.0 . . ?
C4 C3 H3 120.0 . . ?
C6 C4 C3 120.0(8) . . ?
C6 C4 C5 118.5(8) . . ?
C3 C4 C5 121.4(8) . . ?
O4 C5 O3 125.0(9) . . ?
O4 C5 C4 119.2(9) . . ?
O3 C5 C4 115.8(8) . . ?
C4 C6 C7 119.8(8) . . ?
C4 C6 H6 120.1 . . ?
C7 C6 H6 120.1 . . ?
C8 C7 C6 119.3(8) . . ?
C8 C7 C9 122.9(8) . . ?
C6 C7 C9 117.8(8) . . ?
C2 C8 C7 120.8(8) . . ?
C2 C8 H8 119.6 . . ?
C7 C8 H8 119.6 . . ?
N1 C9 C7 110.7(8) . . ?
N1 C9 H9C 109.5 . . ?
C7 C9 H9C 109.5 . . ?
N1 C9 H9D 109.5 . . ?
C7 C9 H9D 109.5 . . ?
H9C C9 H9D 108.1 . . ?
C12 C10 N1 111.5(8) . . ?
C12 C10 C11 111.1(8) . . ?
N1 C10 C11 107.0(7) . . ?
C12 C10 H10 109.1 . . ?
N1 C10 H10 109.1 . . ?
C11 C10 H10 109.1 . . ?
O5 C11 O6 127.2(9) . . ?
O5 C11 C10 114.3(8) . . ?
O6 C11 C10 118.3(8) . . ?
C10 C12 C13A 126(2) . . ?
C10 C12 C13 108.8(10) . . ?
C10 C12 H12C 109.9 . . ?
C13 C12 H12C 109.9 . . ?
C10 C12 H12D 109.9 . . ?
C13 C12 H12D 109.9 . . ?
H12C C12 H12D 108.3 . . ?
C10 C12 H12E 105.7 . . ?
C13A C12 H12E 105.7 . . ?
C10 C12 H12F 105.7 . . ?
C13A C12 H12F 105.7 . . ?
H12E C12 H12F 106.2 . . ?
C15 C13 C12 113.5(14) . . ?
C15 C13 C14 106.9(16) . . ?
C12 C13 C14 99.9(13) . . ?
C15 C13 H13 111.9 . . ?
C12 C13 H13 111.9 . . ?
C14 C13 H13 111.9 . . ?
C13 C14 H14A 109.5 . . ?
C13 C14 H14B 109.5 . . ?
H14A C14 H14B 109.5 . . ?
C13 C14 H14C 109.5 . . ?
H14A C14 H14C 109.5 . . ?
H14B C14 H14C 109.5 . . ?
C13 C15 H15A 109.5 . . ?
C13 C15 H15B 109.5 . . ?
H15A C15 H15B 109.5 . . ?
C13 C15 H15C 109.5 . . ?
H15A C15 H15C 109.5 . . ?
H15B C15 H15C 109.5 . . ?
C15A C13A C12 116(3) . . ?
C15A C13A C14A 112(3) . . ?
C12 C13A C14A 107(2) . . ?
C15A C13A H13A 107.2 . . ?
C12 C13A H13A 107.2 . . ?
C14A C13A H13A 107.2 . . ?
C13A C14A H14D 109.5 . . ?
C13A C14A H14E 109.5 . . ?
H14D C14A H14E 109.5 . . ?
C13A C14A H14F 109.5 . . ?
H14D C14A H14F 109.5 . . ?
H14E C14A H14F 109.5 . . ?
C13A C15A H15D 109.5 . . ?
C13A C15A H15E 109.5 . . ?
H15D C15A H15E 109.5 . . ?
C13A C15A H15F 109.5 . . ?
H15D C15A H15F 109.5 . . ?
H15E C15A H15F 109.5 . . ?
O13 C16 O14 125.2(8) . . ?
O13 C16 C17 118.6(9) . . ?
O14 C16 C17 116.2(8) . . ?
C18 C17 C23 118.3(8) . . ?
C18 C17 C16 121.7(8) . . ?
C23 C17 C16 120.0(8) . . ?
C19 C18 C17 120.7(7) . . ?
C19 C18 H18 119.7 . . ?
C17 C18 H18 119.7 . . ?
C18 C19 C21 119.9(8) . . ?
C18 C19 C20 119.3(8) . . ?
C21 C19 C20 120.7(8) . . ?
O15 C20 O16 125.6(8) . . ?
O15 C20 C19 118.5(8) . . ?
O16 C20 C19 115.8(8) . . ?
C22 C21 C19 120.4(8) . . ?
C22 C21 H21 119.8 . . ?
C19 C21 H21 119.8 . . ?
C21 C22 C23 120.2(8) . . ?
C21 C22 C24 121.3(8) . . ?
C23 C22 C24 118.5(8) . . ?
C22 C23 C17 120.5(8) . . ?
C22 C23 H23 119.8 . . ?
C17 C23 H23 119.8 . . ?
C22 C24 N2 111.8(7) . . ?
C22 C24 H24A 109.3 . . ?
N2 C24 H24A 109.3 . . ?
C22 C24 H24B 109.3 . . ?
N2 C24 H24B 109.3 . . ?
H24A C24 H24B 107.9 . . ?
C26 C25 N2 107.1(9) . . ?
C26 C25 C27 111.9(9) . . ?
N2 C25 C27 111.8(8) . . ?
C26 C25 H25 108.6 . . ?
N2 C25 H25 108.6 . . ?
C27 C25 H25 108.6 . . ?
O18 C26 O17 123.1(11) . . ?
O18 C26 C25 116.0(10) . . ?
O17 C26 C25 120.4(10) . . ?
C25 C27 C28 110.9(12) . . ?
C25 C27 C28A 110(2) . . ?
C25 C27 H27A 109.5 . . ?
C28 C27 H27A 109.5 . . ?
C25 C27 H27B 109.5 . . ?
C28 C27 H27B 109.5 . . ?
H27A C27 H27B 108.1 . . ?
C25 C27 H27C 109.7 . . ?
C28A C27 H27C 109.7 . . ?
C25 C27 H27D 109.7 . . ?
C28A C27 H27D 109.7 . . ?
H27C C27 H27D 108.2 . . ?
C30 C28 C27 112.5(18) . . ?
C30 C28 C29 110.4(19) . . ?
C27 C28 C29 106.9(16) . . ?
C30 C28 H28 109.0 . . ?
C27 C28 H28 109.0 . . ?
C29 C28 H28 109.0 . . ?
C28 C29 H29A 109.5 . . ?
C28 C29 H29B 109.5 . . ?
H29A C29 H29B 109.5 . . ?
C28 C29 H29C 109.5 . . ?
H29A C29 H29C 109.5 . . ?
H29B C29 H29C 109.5 . . ?
C28 C30 H30A 109.5 . . ?
C28 C30 H30B 109.5 . . ?
H30A C30 H30B 109.5 . . ?
C28 C30 H30C 109.5 . . ?
H30A C30 H30C 109.5 . . ?
H30B C30 H30C 109.5 . . ?
C27 C28A C29A 116(4) . . ?
C27 C28A C30A 94(3) . . ?
C29A C28A C30A 96(4) . . ?
C27 C28A H28A 115.6 . . ?
C29A C28A H28A 115.6 . . ?
C30A C28A H28A 115.6 . . ?
C28A C29A H29D 109.5 . . ?
C28A C29A H29E 109.5 . . ?
H29D C29A H29E 109.5 . . ?
C28A C29A H29F 109.5 . . ?
H29D C29A H29F 109.5 . . ?
H29E C29A H29F 109.5 . . ?
C28A C30A H30D 109.5 . . ?
C28A C30A H30E 109.5 . . ?
H30D C30A H30E 109.5 . . ?
C28A C30A H30F 109.5 . . ?
H30D C30A H30F 109.5 . . ?
H30E C30A H30F 109.5 . . ?
H5SA O5S H5SB 103.3 . . ?
H5SA O5S H5SA 102.6 . 2_665 ?
H5SB O5S H5SA 62.0 . 2_665 ?
H5SA O5S H5SA 102.6 . 3_565 ?
H5SB O5S H5SA 41.2 . 3_565 ?
H5SA O5S H5SA 102.6 2_665 3_565 ?
H5SA O5S H5SB 41.2 . 2_665 ?
H5SB O5S H5SB 68.3 . 2_665 ?
H5SA O5S H5SB 103.3 2_665 2_665 ?
H5SA O5S H5SB 62.0 3_565 2_665 ?
H5SA O5S H5SB 62.0 . 3_565 ?
H5SB O5S H5SB 68.3 . 3_565 ?
H5SA O5S H5SB 41.2 2_665 3_565 ?
H5SA O5S H5SB 103.3 3_565 3_565 ?
H5SB O5S H5SB 68.3 2_665 3_565 ?
H3SA O3S H3SB 107(3) . . ?
H2SA O2S H2SB 106.9 . . ?
H2SA O2S H2SA 46.0 . 2_665 ?
H2SB O2S H2SA 114.2 . 2_665 ?
H2SA O2S H2SA 46.0 . 3_565 ?
H2SB O2S H2SA 71.9 . 3_565 ?
H2SA O2S H2SA 46.0 2_665 3_565 ?
H2SA O2S H2SB 71.9 . 2_665 ?
H2SB O2S H2SB 117.9 . 2_665 ?
H2SA O2S H2SB 106.9 2_665 2_665 ?
H2SA O2S H2SB 114.2 3_565 2_665 ?
H2SA O2S H2SB 114.2 . 3_565 ?
H2SB O2S H2SB 117.9 . 3_565 ?
H2SA O2S H2SB 71.9 2_665 3_565 ?
H2SA O2S H2SB 106.9 3_565 3_565 ?
H2SB O2S H2SB 117.9 2_665 3_565 ?
H1SA O1S H1SB 110(3) . . ?
H1SA O1S H1SA 28(10) . 2_655 ?
H1SB O1S H1SA 133(10) . 2_655 ?
H1SA O1S H1SA 28(10) . 3_665 ?
H1SB O1S H1SA 133(10) . 3_665 ?
H1SA O1S H1SA 28(10) 2_655 3_665 ?
H1SA O1S H1SB 133(10) . 2_655 ?
H1SB O1S H1SB 89(8) . 2_655 ?
H1SA O1S H1SB 110(3) 2_655 2_655 ?
H1SA O1S H1SB 133(10) 3_665 2_655 ?
H1SA O1S H1SB 133(10) . 3_665 ?
H1SB O1S H1SB 89(8) . 3_665 ?
H1SA O1S H1SB 133(10) 2_655 3_665 ?
H1SA O1S H1SB 110(3) 3_665 3_665 ?
H1SB O1S H1SB 89(8) 2_655 3_665 ?
H4SA O4S H4SB 109(3) . . ?

loop_
_geom_bond_atom_site_label_1
_geom_bond_atom_site_label_2
_geom_bond_distance
_geom_bond_site_symmetry_2
_geom_bond_publ_flag
Eu1 O3 2.321(6) 4_565 ?
Eu1 O1 2.322(7) . ?
Eu1 O4 2.371(7) 2_655 ?
Eu1 O18 2.385(7) . ?
Eu1 O2 2.391(7) 6 ?
Eu1 O7 2.418(8) . ?
Eu1 O8 2.528(7) . ?
Eu1 O9 2.528(7) . ?
Eu1 Eu1 4.3209(8) 6 ?
Eu2 O15 2.330(6) 4_666 ?
Eu2 O13 2.334(6) . ?
Eu2 O16 2.350(6) 2_665 ?
Eu2 O14 2.376(6) 6_556 ?
Eu2 O11 2.378(6) . ?
Eu2 O6 2.402(6) . ?
Eu2 O12 2.527(6) . ?
Eu2 O10 2.534(5) . ?
Eu2 Eu2 4.3830(8) 6_556 ?
O1 C1 1.265(12) . ?
O2 C1 1.222(13) . ?
O3 C5 1.271(11) . ?
O4 C5 1.224(11) . ?
O5 C11 1.226(11) . ?
O6 C11 1.254(11) . ?
O7 H7A 0.9711 . ?
O7 H7B 0.9600 . ?
O8 H8A 0.9424 . ?
O8 H8B 0.9401 . ?
O9 H9A 0.9010 . ?
O9 H9B 0.9021 . ?
O10 H10A 0.9017 . ?
O10 H10B 0.9009 . ?
O11 H11A 0.9404 . ?
O11 H11B 0.9366 . ?
O12 H12A 0.8790 . ?
O12 H12B 0.8790 . ?
O13 C16 1.228(11) . ?
O14 C16 1.268(12) . ?
O15 C20 1.226(10) . ?
O16 C20 1.269(11) . ?
O17 C26 1.301(14) . ?
O18 C26 1.209(12) . ?
N1 C9 1.476(11) . ?
N1 C10 1.512(10) . ?
N1 H1A 0.9100 . ?
N1 H1B 0.9100 . ?
N2 C25 1.512(11) . ?
N2 C24 1.529(11) . ?
N2 H2A 0.9100 . ?
N2 H2B 0.9100 . ?
C1 C2 1.510(13) . ?
C2 C3 1.385(12) . ?
C2 C8 1.388(13) . ?
C3 C4 1.402(12) . ?
C3 H3 0.9500 . ?
C4 C6 1.396(12) . ?
C4 C5 1.508(12) . ?
C6 C7 1.405(11) . ?
C6 H6 0.9500 . ?
C7 C8 1.393(12) . ?
C7 C9 1.547(12) . ?
C8 H8 0.9500 . ?
C9 H9C 0.9900 . ?
C9 H9D 0.9900 . ?
C10 C12 1.504(13) . ?
C10 C11 1.556(13) . ?
C10 H10 1.0000 . ?
C12 C13A 1.57(2) . ?
C12 C13 1.592(16) . ?
C12 H12C 0.9900 . ?
C12 H12D 0.9900 . ?
C12 H12E 0.9900 . ?
C12 H12F 0.9900 . ?
C13 C15 1.46(2) . ?
C13 C14 1.66(2) . ?
C13 H13 1.0000 . ?
C14 H14A 0.9800 . ?
C14 H14B 0.9800 . ?
C14 H14C 0.9800 . ?
C15 H15A 0.9800 . ?
C15 H15B 0.9800 . ?
C15 H15C 0.9800 . ?
C13A C15A 1.45(3) . ?
C13A C14A 1.63(3) . ?
C13A H13A 1.0000 . ?
C14A H14D 0.9800 . ?
C14A H14E 0.9800 . ?
C14A H14F 0.9800 . ?
C15A H15D 0.9800 . ?
C15A H15E 0.9800 . ?
C15A H15F 0.9800 . ?
C16 C17 1.523(11) . ?
C17 C18 1.394(12) . ?
C17 C23 1.406(12) . ?
C18 C19 1.369(12) . ?
C18 H18 0.9500 . ?
C19 C21 1.393(12) . ?
C19 C20 1.526(11) . ?
C21 C22 1.365(12) . ?
C21 H21 0.9500 . ?
C22 C23 1.376(12) . ?
C22 C24 1.499(11) . ?
C23 H23 0.9500 . ?
C24 H24A 0.9900 . ?
C24 H24B 0.9900 . ?
C25 C26 1.500(15) . ?
C25 C27 1.530(14) . ?
C25 H25 1.0000 . ?
C27 C28 1.566(19) . ?
C27 C28A 1.59(5) . ?
C27 H27A 0.9900 . ?
C27 H27B 0.9900 . ?
C27 H27C 0.9900 . ?
C27 H27D 0.9900 . ?
C28 C30 1.46(2) . ?
C28 C29 1.63(2) . ?
C28 H28 1.0000 . ?
C29 H29A 0.9800 . ?
C29 H29B 0.9800 . ?
C29 H29C 0.9800 . ?
C30 H30A 0.9800 . ?
C30 H30B 0.9800 . ?
C30 H30C 0.9800 . ?
C28A C29A 1.73(7) . ?
C28A C30A 1.86(6) . ?
C28A H28A 1.0000 . ?
C29A H29D 0.9800 . ?
C29A H29E 0.9800 . ?
C29A H29F 0.9800 . ?
C30A H30D 0.9800 . ?
C30A H30E 0.9800 . ?
C30A H30F 0.9800 . ?
O5S H5SA 0.8502 . ?
O5S H5SB 0.8504 . ?
O5S H5SA 0.8502 2_665 ?
O5S H5SA 0.8502 3_565 ?
O5S H5SB 0.8503 2_665 ?
O5S H5SB 0.8503 3_565 ?
O3S H3SA 0.8400(14) . ?
O3S H3SB 0.8400(15) . ?
O2S H2SA 0.8403 . ?
O2S H2SB 0.8407 . ?
O2S H2SA 0.8403 2_665 ?
O2S H2SA 0.8403 3_565 ?
O2S H2SB 0.8407 2_665 ?
O2S H2SB 0.8407 3_565 ?
O1S H1SA 0.8400(15) . ?
O1S H1SB 0.8399(14) . ?
O1S H1SA 0.8400(15) 2_655 ?
O1S H1SA 0.8400(15) 3_665 ?
O1S H1SB 0.8399(14) 2_655 ?
O1S H1SB 0.8399(15) 3_665 ?
O4S H4SA 0.8400(15) . ?
O4S H4SB 0.8400(15) . ?

loop_
_geom_hbond_atom_site_label_D
_geom_hbond_atom_site_label_H
_geom_hbond_atom_site_label_A
_geom_hbond_distance_DH
_geom_hbond_distance_HA
_geom_hbond_distance_DA
_geom_hbond_angle_DHA
_geom_hbond_site_symmetry_A
_geom_hbond_publ_flag
O7 H7B O17 0.96 2.02 2.676(13) 124.0 2_665 yes
O8 H8A O4S 0.94 2.18 3.100(18) 166.8 . yes
O8 H8B Cl2 0.94 2.29 3.134(9) 149.5 . yes
O9 H9B O2S 0.90 2.60 3.39(2) 146.3 . yes
O10 H10A Cl2 0.90 2.71 3.412(9) 135.1 . yes
O10 H10B Cl1 0.90 2.30 3.153(8) 157.8 . yes
O11 H11A Cl2 0.94 2.18 3.062(7) 155.2 . yes
O11 H11B O5 0.94 1.87 2.686(9) 143.5 2_655 yes
O12 H12A O5 0.88 2.56 3.403(10) 161.5 2_655 yes
O12 H12B O5S 0.88 2.65 3.453(16) 153.3 4_666 yes
N1 H1A O3S 0.91 1.88 2.783(13) 172.5 . yes
N1 H1B Cl1 0.91 2.27 3.160(7) 165.2 . yes
N2 H2A Cl1 0.91 2.39 3.256(8) 159.2 3_565 yes
C9 H9C Cl2 0.99 2.91 3.736(11) 141.6 3_665 yes
C10 H10 Cl2 1.00 2.83 3.744(9) 152.8 3_665 yes
C24 H24B Cl2 0.99 2.85 3.628(10) 136.3 . yes
C25 H25 Cl2 1.00 2.74 3.539(11) 137.4 . yes
C27 H27A^a Cl1 0.99 2.78 3.631(11) 144.3 3_565 yes
O2S H2SA O9 0.84 2.57 3.39(2) 166.0 3_565 yes
O4S H4SA O3S 0.8400(15) 2.58(9) 3.07(2) 118(7) . yes
O7 H7B O17 0.96 2.02 2.676(13) 124.0 2_665 yes
O8 H8A O4S 0.94 2.18 3.100(18) 166.8 . yes
O8 H8B Cl2 0.94 2.29 3.134(9) 149.5 . yes
O9 H9A O1S 0.90 2.45 3.216(14) 142.7 4_565 yes
O9 H9B O2S 0.90 2.60 3.39(2) 146.3 . yes
O10 H10B Cl1 0.90 2.30 3.153(8) 157.8 . yes
O11 H11A Cl2 0.94 2.18 3.062(7) 155.2 . yes
O12 H12A O5 0.88 2.56 3.403(10) 161.5 2_655 yes
O12 H12B O5S 0.88 2.65 3.453(16) 153.3 4_666 yes
N1 H1A O3S 0.91 1.88 2.783(13) 172.5 . yes
N1 H1B Cl1 0.91 2.27 3.160(7) 165.2 . yes
N2 H2A Cl1 0.91 2.39 3.256(8) 159.2 3_565 yes
C9 H9C Cl2 0.99 2.91 3.736(11) 141.6 3_665 yes
C10 H10 Cl2 1.00 2.83 3.744(9) 152.8 3_665 yes
C24 H24B Cl2 0.99 2.85 3.628(10) 136.3 . yes
C25 H25 Cl2 1.00 2.74 3.539(11) 137.4 . yes
C27 H27A^a Cl1 0.99 2.78 3.631(11) 144.3 3_565 yes
O2S H2SA O9 0.84 2.57 3.39(2) 166.0 3_565 yes
O1S H1SB O9 0.8399(14) 2.46(3) 3.216(14) 150(6) 6 yes
O4S H4SA O3S 0.8400(15) 2.58(9) 3.07(2) 118(7) . yes

loop_
_geom_torsion_atom_site_label_1
_geom_torsion_atom_site_label_2
_geom_torsion_atom_site_label_3
_geom_torsion_atom_site_label_4
_geom_torsion
_geom_torsion_site_symmetry_1
_geom_torsion_site_symmetry_2
_geom_torsion_site_symmetry_3
_geom_torsion_site_symmetry_4
_geom_torsion_publ_flag
Eu1 O2 C1 O1 6.1(17) 6 . . . ?
Eu1 O2 C1 C2 -174.5(7) 6 . . . ?
Eu1 O1 C1 O2 4(3) . . . . ?
Eu1 O1 C1 C2 -175.1(12) . . . . ?
O2 C1 C2 C3 -5.0(14) . . . . ?
O1 C1 C2 C3 174.5(9) . . . . ?
O2 C1 C2 C8 179.5(10) . . . . ?
O1 C1 C2 C8 -1.0(15) . . . . ?
C8 C2 C3 C4 0.7(14) . . . . ?
C1 C2 C3 C4 -174.9(9) . . . . ?
C2 C3 C4 C6 0.6(14) . . . . ?
C2 C3 C4 C5 177.0(9) . . . . ?
Eu1 O4 C5 O3 -16.2(18) 3_665 . . . ?
Eu1 O4 C5 C4 164.5(8) 3_665 . . . ?
Eu1 O3 C5 O4 11.9(19) 4_665 . . . ?
Eu1 O3 C5 C4 -168.8(8) 4_665 . . . ?
C6 C4 C5 O4 5.5(14) . . . . ?
C3 C4 C5 O4 -170.9(9) . . . . ?
C6 C4 C5 O3 -173.8(9) . . . . ?
C3 C4 C5 O3 9.8(14) . . . . ?
C3 C4 C6 C7 -2.9(15) . . . . ?
C5 C4 C6 C7 -179.3(9) . . . . ?
C4 C6 C7 C8 3.8(14) . . . . ?
C4 C6 C7 C9 -177.6(8) . . . . ?
C3 C2 C8 C7 0.3(15) . . . . ?
C1 C2 C8 C7 175.7(9) . . . . ?
C6 C7 C8 C2 -2.5(15) . . . . ?
C9 C7 C8 C2 179.0(9) . . . . ?
C10 N1 C9 C7 152.1(7) . . . . ?
C8 C7 C9 N1 64.3(12) . . . . ?
C6 C7 C9 N1 -114.3(9) . . . . ?
C9 N1 C10 C12 65.2(10) . . . . ?
C9 N1 C10 C11 -173.1(7) . . . . ?
Eu2 O6 C11 O5 15.4(18) . . . . ?
Eu2 O6 C11 C10 -158.2(6) . . . . ?
C12 C10 C11 O5 -106.6(10) . . . . ?
N1 C10 C11 O5 131.5(9) . . . . ?
C12 C10 C11 O6 67.9(11) . . . . ?
N1 C10 C11 O6 -54.0(11) . . . . ?
N1 C10 C12 C13A -157(2) . . . . ?
C11 C10 C12 C13A 84(2) . . . . ?
N1 C10 C12 C13 178.7(9) . . . . ?
C11 C10 C12 C13 59.4(12) . . . . ?
C10 C12 C13 C15 68.7(19) . . . . ?
C10 C12 C13 C14 -177.8(12) . . . . ?
C10 C12 C13A C15A 142(3) . . . . ?
C10 C12 C13A C14A -92(4) . . . . ?
Eu2 O13 C16 O14 -5(2) . . . . ?
Eu2 O13 C16 C17 172.6(12) . . . . ?
Eu2 O14 C16 O13 -7.5(17) 6_556 . . . ?
Eu2 O14 C16 C17 175.2(7) 6_556 . . . ?
O13 C16 C17 C18 -173.1(9) . . . . ?
O14 C16 C17 C18 4.4(15) . . . . ?
O13 C16 C17 C23 6.6(15) . . . . ?
O14 C16 C17 C23 -175.9(9) . . . . ?
C23 C17 C18 C19 -3.1(14) . . . . ?
C16 C17 C18 C19 176.5(9) . . . . ?
C17 C18 C19 C21 2.1(14) . . . . ?
C17 C18 C19 C20 -174.9(9) . . . . ?
Eu2 O15 C20 O16 -2.7(19) 4_566 . . . ?
Eu2 O15 C20 C19 173.3(8) 4_566 . . . ?
Eu2 O16 C20 O15 5.3(17) 3_565 . . . ?
Eu2 O16 C20 C19 -170.8(8) 3_565 . . . ?
C18 C19 C20 O15 -11.1(13) . . . . ?
C21 C19 C20 O15 172.0(9) . . . . ?
C18 C19 C20 O16 165.3(9) . . . . ?
C21 C19 C20 O16 -11.6(13) . . . . ?
C18 C19 C21 C22 0.0(15) . . . . ?
C20 C19 C21 C22 176.9(8) . . . . ?
C19 C21 C22 C23 -0.8(14) . . . . ?
C19 C21 C22 C24 -177.6(8) . . . . ?
C21 C22 C23 C17 -0.3(14) . . . . ?
C24 C22 C23 C17 176.6(9) . . . . ?
C18 C17 C23 C22 2.3(15) . . . . ?
C16 C17 C23 C22 -177.4(9) . . . . ?
C21 C22 C24 N2 84.4(11) . . . . ?
C23 C22 C24 N2 -92.5(10) . . . . ?
C25 N2 C24 C22 162.9(8) . . . . ?
C24 N2 C25 C26 -157.5(8) . . . . ?
C24 N2 C25 C27 79.6(11) . . . . ?
Eu1 O18 C26 O17 -16(2) . . . . ?
Eu1 O18 C26 C25 171.4(9) . . . . ?
N2 C25 C26 O18 118.8(11) . . . . ?
C27 C25 C26 O18 -118.3(11) . . . . ?
N2 C25 C26 O17 -53.8(13) . . . . ?
C27 C25 C26 O17 69.0(14) . . . . ?
C26 C25 C27 C28 43.4(16) . . . . ?
N2 C25 C27 C28 163.6(13) . . . . ?
C26 C25 C27 C28A 76(3) . . . . ?
N2 C25 C27 C28A -164(2) . . . . ?
C25 C27 C28 C30 -169.7(19) . . . . ?
C25 C27 C28 C29 69.0(19) . . . . ?
C25 C27 C28A C29A 74(4) . . . . ?
C25 C27 C28A C30A 173(2) . . . . ?
